data_2009528
loop_
_publ_author_name
'Robinson, Paul D.'
'Hua, Duy H.'
'Wang, Hui'
'Chen, Jin Shan'
'Good, Linda A.'

_publ_section_title (4a<i>R</i>,8<i>R</i>,S<i>R</i>)-8-(<i>p</i>-Tolylsulfinyl)-2,3,4,4a,5,6,7,8-octahydro-4a-quinolinol
_journal_issue 3
_journal_name_full 'Acta Crystallographica Section C'
_journal_page_first 425
_journal_page_last 428
_journal_paper_doi 10.1107/S0108270193009321
_journal_volume 50
_journal_year 1994
_chemical_formula_moiety 'C16 H21 N O2 S'
_chemical_formula_sum 'C16 H21 N O2 S'
_chemical_formula_weight 291.41
_chemical_name_systematic
;
(4aR,8R,SR)-4a-Hydroxy-8-(p-tolylsulfinyl)-
2,3,4,4a,5,6,7,8-octahydroquinoline
;
_symmetry_cell_setting monoclinic
_symmetry_space_group_name_H-M 'P 1 21 1'
_cell_angle_alpha 90.0
_cell_angle_beta 92.920(10)
_cell_angle_gamma 90.0
_cell_formula_units_Z 2
_cell_length_a 8.8660(10)
_cell_length_b 9.5340(10)
_cell_length_c 9.2450(10)
_cell_measurement_reflns_used 25
_cell_measurement_temperature 296
_cell_measurement_theta_max 10.0
_cell_measurement_theta_min 9.2
_cell_volume 780.45(15)
_computing_cell_refinement 'MSC/AFC Diffractometer Control Software'
_computing_data_collection
;
MSC/AFC Diffractometer Control Software (Molecular Structure
Corporation, 1988)
;
_computing_data_reduction
;
TEXSAN PROCESS (Molecular Structure Corporation, 1985)
;
_computing_molecular_graphics 'TEXSAN ORTEP (Johnson, 1965)'
_computing_publication_material 'TEXSAN FINISH'
_computing_structure_refinement 'TEXSAN LS'
_computing_structure_solution 'SHELXS86 (Sheldrick, 1985)'
_diffrn_ambient_temperature 296
_diffrn_measurement_device 'Rigaku AFC-5S diffractometer'
_diffrn_measurement_method \w/2\q
_diffrn_radiation_monochromator graphite
_diffrn_radiation_source x-ray_tube
_diffrn_radiation_type MoK\a
_diffrn_radiation_wavelength 0.71069
_diffrn_reflns_av_R_equivalents 0.012
_diffrn_reflns_limit_h_max 10
_diffrn_reflns_limit_h_min 0
_diffrn_reflns_limit_k_max 11
_diffrn_reflns_limit_k_min 0
_diffrn_reflns_limit_l_max 10
_diffrn_reflns_limit_l_min -10
_diffrn_reflns_number 1562
_diffrn_reflns_theta_max 25
_diffrn_reflns_theta_min 1.75
_diffrn_standards_decay_% -0.3
_diffrn_standards_interval_count 100
_diffrn_standards_number 3
_exptl_absorpt_correction_type none
_exptl_crystal_colour colorless
_exptl_crystal_density_diffrn 1.240
_exptl_crystal_description equant
_exptl_crystal_F_000 312
_exptl_crystal_size_max 0.36
_exptl_crystal_size_mid 0.30
_exptl_crystal_size_min 0.28
_refine_diff_density_max 0.10
_refine_diff_density_min -0.14
_refine_ls_abs_structure_details
;
The proper enantiomer was chosen on the basis of the known configuration
of compound (IV).
;
_refine_ls_extinction_method none
_refine_ls_goodness_of_fit_obs 1.40
_refine_ls_hydrogen_treatment noref
_refine_ls_matrix_type full
_refine_ls_number_parameters 183
_refine_ls_number_reflns 1059
_refine_ls_R_factor_obs 0.030
_refine_ls_shift/esd_max 0.004
_refine_ls_structure_factor_coef F
_refine_ls_weighting_details 'w = 4F~o~^2^/\s^2^(F~o~^2^)'
_refine_ls_weighting_scheme calc
_refine_ls_wR_factor_obs 0.035
_reflns_number_observed 1059
_reflns_number_total 1466
_reflns_observed_criterion I>3.0\s(I)
_cod_data_source_file cr1077.cif
_cod_data_source_block default
_cod_depositor_comments
;
The following automatic conversions were performed:

'_refine_ls_weighting_scheme' value 'w = 4F~o~^2^/\s^2^(F~o~^2^)' was
changed to 'calc'. New tag '_refine_ls_weighting_details' was
created. The value of the new tag was set to 'w =
4F~o~^2^/\s^2^(F~o~^2^)'.

Automatic conversion script
Id: cif_fix_values 3143 2015-03-26 13:38:13Z robertas 
;
_cod_original_cell_volume 780.4(3)
_cod_original_sg_symbol_H-M 'P 21'
_cod_database_code 2009528

loop_
_atom_site_aniso_label
_atom_site_aniso_U_11
_atom_site_aniso_U_22
_atom_site_aniso_U_33
_atom_site_aniso_U_12
_atom_site_aniso_U_13
_atom_site_aniso_U_23
S1 0.0384(4) 0.1000(10) 0.0543(5) 0.0123(6) 0.0026(3) -0.0145(7)
O1 0.076(2) 0.082(2) 0.080(2) 0.044(2) -0.023(2) -0.030(2)
O2 0.099(2) 0.042(2) 0.084(2) -0.006(2) -0.013(2) 0.004(2)
N1 0.062(2) 0.062(2) 0.067(2) 0.019(2) 0.002(2) -0.002(2)
C2 0.069(3) 0.151(6) 0.082(3) 0.038(4) 0.019(2) 0.002(4)
C3 0.071(3) 0.150(5) 0.065(2) 0.001(4) 0.018(2) 0.009(4)
C4 0.093(3) 0.100(4) 0.052(2) -0.002(3) 0.007(2) 0.013(3)
C4a 0.064(2) 0.051(2) 0.050(2) 0.001(2) -0.008(2) 0.002(2)
C5 0.072(2) 0.081(3) 0.060(2) 0.007(3) -0.024(2) 0.003(3)
C6 0.049(2) 0.126(4) 0.090(3) 0.006(3) -0.032(2) -0.022(4)
C7 0.051(3) 0.126(5) 0.089(3) -0.033(3) -0.003(2) -0.011(4)
C8 0.051(2) 0.049(2) 0.057(2) -0.010(2) -0.001(2) -0.001(2)
C8a 0.045(2) 0.037(2) 0.045(2) -0.003(2) -0.003(2) -0.008(2)
C9 0.041(2) 0.058(3) 0.038(2) -0.001(2) 0.0010(10) -0.004(2)
C10 0.054(2) 0.057(3) 0.055(2) -0.011(2) -0.002(2) 0.002(2)
C11 0.060(2) 0.049(2) 0.055(2) 0.005(2) -0.005(2) 0.007(2)
C12 0.046(2) 0.050(2) 0.046(2) 0.003(2) -0.0020(10) -0.002(2)
C13 0.055(2) 0.056(2) 0.069(3) -0.016(2) -0.010(2) 0.010(2)
C14 0.064(2) 0.049(2) 0.068(3) 0.000(2) -0.015(2) 0.009(2)
C15 0.055(2) 0.076(3) 0.072(3) 0.008(2) -0.015(2) -0.007(2)

loop_
_atom_site_label
_atom_site_fract_x
_atom_site_fract_y
_atom_site_fract_z
_atom_site_U_iso_or_equiv
_atom_site_thermal_displace_type
_atom_site_calc_flag
_atom_site_calc_attached_atom
_atom_site_refinement_flags
_atom_site_type_symbol
S1 0.45680(10) 0.3182 0.52610(10) 0.0642(3) Uani ? ? . S
O1 0.4709(3) 0.1698(3) 0.5849(3) 0.0800(10) Uani ? ? . O
O2 0.3547(4) 0.1688(3) 0.8509(3) 0.0760(10) Uani ? ? . O
N1 0.2268(4) 0.4879(4) 0.7677(3) 0.0640(10) Uani ? ? . N
C2 0.0996(5) 0.4708(7) 0.8613(5) 0.100(2) Uani ? ? . C
C3 0.1028(5) 0.3402(7) 0.9505(5) 0.095(2) Uani ? ? . C
C4 0.2574(5) 0.3241(6) 1.0213(4) 0.082(2) Uani ? ? . C
C4a 0.3746(4) 0.3077(5) 0.9072(3) 0.0550(10) Uani ? ? . C
C5 0.5336(5) 0.3256(6) 0.9725(4) 0.072(2) Uani ? ? . C
C6 0.6510(4) 0.3203(7) 0.8621(5) 0.089(2) Uani ? ? . C
C7 0.6262(5) 0.4367(7) 0.7498(5) 0.089(2) Uani ? ? . C
C8 0.4650(4) 0.4387(4) 0.6803(4) 0.0520(10) Uani ? ? . C
C8a 0.3429(4) 0.4142(4) 0.7870(3) 0.0420(10) Uani ? ? . C
C9 0.2651(3) 0.3391(4) 0.4624(3) 0.046(2) Uani ? ? . C
C10 0.2209(4) 0.4589(4) 0.3894(4) 0.055(2) Uani ? ? . C
C11 0.0741(4) 0.4693(4) 0.3319(4) 0.0550(10) Uani ? ? . C
C12 -0.0280(4) 0.3619(4) 0.3462(4) 0.0480(10) Uani ? ? . C
C13 0.0198(4) 0.2426(5) 0.4178(4) 0.060(2) Uani ? ? . C
C14 0.1652(5) 0.2287(5) 0.4763(4) 0.061(2) Uani ? ? . C
C15 -0.1885(4) 0.3722(5) 0.2830(4) 0.0680(10) Uani ? ? . C
H2 0.400(5) 0.163(6) 0.765(5) 0.094 Uiso ? ? T H
H2a 0.0991 0.5488 0.9253 0.121 Uiso calc C2 T H
H2b 0.0092 0.4705 0.8017 0.121 Uiso calc C2 T H
H3a 0.0304 0.3467 1.0224 0.114 Uiso calc C3 T H
H3b 0.0802 0.2615 0.8901 0.114 Uiso calc C3 T H
H4a 0.2809 0.4048 1.0783 0.098 Uiso calc C4 T H
H4b 0.2595 0.2434 1.0816 0.098 Uiso calc C4 T H
H5a 0.5402 0.4138 1.0202 0.085 Uiso calc C5 T H
H5b 0.5534 0.2528 1.0409 0.085 Uiso calc C5 T H
H6a 0.7479 0.3314 0.9093 0.106 Uiso calc C6 T H
H6b 0.6458 0.2320 0.8145 0.106 Uiso calc C6 T H
H7a 0.6455 0.5244 0.7959 0.107 Uiso calc C7 T H
H7b 0.6951 0.4234 0.6756 0.107 Uiso calc C7 T H
H8 0.4490 0.5303 0.6419 0.063 Uiso calc C8 T H
H10 0.2902 0.5337 0.3786 0.067 Uiso calc C10 T H
H11 0.0432 0.5521 0.2815 0.066 Uiso calc C11 T H
H13 -0.0493 0.1675 0.4275 0.072 Uiso calc C13 T H
H14 0.1963 0.1451 0.5251 0.072 Uiso calc C14 T H
H15a -0.2134 0.2892 0.2303 0.081 Uiso calc C15 T H
H15b -0.2556 0.3831 0.3591 0.081 Uiso calc C15 T H
H15c -0.1972 0.4509 0.2200 0.081 Uiso calc C15 T H

loop_
_atom_type_symbol
_atom_type_scat_dispersion_real
_atom_type_scat_dispersion_imag
_atom_type_scat_source
C .002 .002 International_Tables_Vol_IV_Table_2.3.1
H 0 0 International_Tables_Vol_IV_Table_2.3.1
O .008 .006 International_Tables_Vol_IV_Table_2.3.1
N .004 .003 International_Tables_Vol_IV_Table_2.3.1
S .110 .124 International_Tables_Vol_IV_Table_2.3.1

loop_
_geom_angle_atom_site_label_1
_geom_angle_atom_site_label_2
_geom_angle_atom_site_label_3
_geom_angle
_geom_angle_publ_flag
O1 S1 C8 107.9(2) yes
O1 S1 C9 106.4(2) yes
C8 S1 C9 100.8(2) yes
C2 N1 C8a 120.4(4) yes
N1 C2 C3 115.2(4) yes
C2 C3 C4 108.5(4) yes
C3 C4 C4a 110.4(3) yes
O2 C4a C4 105.7(4) yes
O2 C4a C5 110.2(4) yes
O2 C4a C8a 109.7(3) yes
C4 C4a C5 111.4(3) yes
C4 C4a C8a 109.2(3) yes
C5 C4a C8a 110.4(3) yes
C4a C5 C6 113.0(3) yes
C5 C6 C7 111.0(4) yes
C6 C7 C8 113.1(3) yes
S1 C8 C7 108.5(3) yes
S1 C8 C8a 114.1(2) yes
C7 C8 C8a 113.9(3) yes
N1 C8a C4a 126.8(3) yes
N1 C8a C8 115.4(3) yes
C4a C8a C8 117.8(3) yes
S1 C9 C10 119.9(3) yes
S1 C9 C14 119.2(3) yes
C10 C9 C14 120.6(3) yes
C9 C10 C11 119.2(3) yes
C10 C11 C12 121.3(4) yes
C11 C12 C13 118.3(3) yes
C11 C12 C15 121.6(3) yes
C13 C12 C15 120.1(3) yes
C12 C13 C14 121.9(4) yes
C9 C14 C13 118.7(4) yes
O2 H2 O1 172(5) yes

loop_
_geom_bond_atom_site_label_1
_geom_bond_atom_site_label_2
_geom_bond_site_symmetry_1
_geom_bond_site_symmetry_2
_geom_bond_distance
_geom_bond_publ_flag
S1 O1 . . 1.519(3) yes
S1 C8 . . 1.830(4) yes
S1 C9 . . 1.781(3) yes
O2 C4a . . 1.430(5) yes
N1 C2 . . 1.465(5) yes
N1 C8a . . 1.252(4) yes
C2 C3 . . 1.493(8) yes
C3 C4 . . 1.497(6) yes
C4 C4a . . 1.526(5) yes
C4a C5 . . 1.515(5) yes
C4a C8a . . 1.521(5) yes
C5 C6 . . 1.495(6) yes
C6 C7 . . 1.527(7) yes
C7 C8 . . 1.537(5) yes
C8 C8a . . 1.519(5) yes
C9 C10 . . 1.373(5) yes
C9 C14 . . 1.385(5) yes
C10 C11 . . 1.384(5) yes
C11 C12 . . 1.378(5) yes
C12 C13 . . 1.373(5) yes
C12 C15 . . 1.513(5) yes
C13 C14 . . 1.379(5) yes
O2 H2 . . 0.91(4) yes
H2 O1 . . 1.81(4) yes
O2 O1 . . 2.715(4) yes

loop_
_geom_torsion_atom_site_label_1
_geom_torsion_atom_site_label_2
_geom_torsion_atom_site_label_3
_geom_torsion_atom_site_label_4
_geom_torsion
S1 C8 C7 C6 -86.6(4)
S1 C8 C8a N1 -94.6(4)
S1 C8 C8a C4a 87.1(3)
S1 C9 C10 C11 175.5(3)
S1 C9 C14 C13 -175.6(3)
O1 S1 C8 C7 69.4(3)
O1 S1 C8 C8a -58.6(3)
O1 S1 C9 C10 -173.5(3)
O1 S1 C9 C14 0.9(3)
O2 C4a C4 C3 -73.8(5)
O2 C4a C5 C6 67.1(5)
O2 C4a C8a N1 103.8(4)
O2 C4a C8a C8 -78.1(4)
N1 C2 C3 C4 47.4(6)
N1 C8a C4a C4 -11.7(5)
N1 C8a C4a C5 -134.6(4)
N1 C8a C8 C7 140.1(4)
C2 N1 C8a C4a -3.5(6)
C2 N1 C8a C8 178.3(4)
C2 C3 C4 C4a -62.4(6)
C3 C2 N1 C8a -15.0(6)
C3 C4 C4a C5 166.5(5)
C3 C4 C4a C8a 44.3(6)
C4 C4a C5 C6 -175.9(5)
C4 C4a C8a C8 166.5(3)
C4a C5 C6 C7 60.2(6)
C4a C8a C8 C7 -38.2(5)
C5 C4a C8a C8 43.6(4)
C5 C6 C7 C8 -52.7(5)
C6 C5 C4a C8a -54.3(6)
C6 C7 C8 C8a 41.6(5)
C7 C8 S1 C9 -179.3(3)
C8 S1 C9 C10 74.1(3)
C8 S1 C9 C14 -111.5(3)
C8a C8 S1 C9 52.7(3)
C9 C10 C11 C12 -0.1(6)
C9 C14 C13 C12 0.3(6)
C10 C9 C14 C13 -1.3(6)
C10 C11 C12 C13 -0.8(6)
C10 C11 C12 C15 -179.8(3)
C11 C10 C9 C14 1.2(5)
C11 C12 C13 C14 0.7(6)
C14 C13 C12 C15 179.7(4)
